data_2019264
loop_
_publ_author_name
'Jacobs, Danielle L.'
'Chan, Benny C.'
'O'Connor, Abby R.'

_publ_section_title
;
 <i>N</i>-[2-(Pyridin-2-yl)ethyl]-derivatives of methane-, benzene- and
 toluenesulfonamide: prospective ligands for metal coordination
;
_journal_coeditor_code YP3050
_journal_issue 11
_journal_name_full 'Acta Crystallographica Section C'
_journal_page_first 1397
_journal_page_last 1401
_journal_paper_doi 10.1107/S0108270113025341
_journal_volume 69
_journal_year 2013
_chemical_formula_iupac 'C8 H12 N2 O2 S'
_chemical_formula_moiety 'C8 H12 N2 O2 S'
_chemical_formula_sum 'C8 H12 N2 O2 S'
_chemical_formula_weight 200.27
_chemical_name_common <i>N</i>-(2-(pyridin-2-yl)ethyl)methanesulfonamide
_chemical_name_systematic
;
<i>N</i>-[2-(pyridin-2-yl)ethyl]methanesulfonamide
;
_space_group_crystal_system monoclinic
_space_group_IT_number 14
_space_group_name_Hall '-P 2ybc'
_space_group_name_H-M_alt 'P 1 21/c 1'
_symmetry_space_group_name_Hall '-P 2ybc'
_symmetry_space_group_name_H-M 'P 1 21/c 1'
_atom_sites_solution_hydrogens geom
_atom_sites_solution_primary direct
_atom_sites_solution_secondary difmap
_audit_creation_method 'APEX2 v2010.1-2'
_cell_angle_alpha 90
_cell_angle_beta 93.284(2)
_cell_angle_gamma 90
_cell_formula_units_Z 4
_cell_length_a 10.9122(16)
_cell_length_b 5.0428(7)
_cell_length_c 17.279(3)
_cell_measurement_reflns_used 128
_cell_measurement_temperature 100.(2)
_cell_measurement_theta_max 28.9799
_cell_measurement_theta_min 4.2873
_cell_volume 949.3(3)
_computing_cell_refinement 'APEX2 (Bruker, 2009)'
_computing_data_collection 'Instrument Service (Bruker, 2010)'
_computing_data_reduction 'SAINT (Bruker, 2009)'
_computing_molecular_graphics 'CrystalMaker (Palmer, 2009)'
_computing_publication_material 'publCIF (Westrip, 2010)'
_computing_structure_refinement 'SHELXL97 (Sheldrick, 2008)'
_computing_structure_solution 'SHELXS97 (Sheldrick, 2008)'
_diffrn_ambient_temperature 100.(2)
_diffrn_detector_area_resol_mean 8.3333
_diffrn_measured_fraction_theta_full 1.000
_diffrn_measured_fraction_theta_max 0.941
_diffrn_measurement_device_type 'Bruker APEXII CCD area-detector'
_diffrn_measurement_method '\w and \f'
_diffrn_radiation_monochromator graphite
_diffrn_radiation_source 'fine-focus sealed tube'
_diffrn_radiation_type 'Mo K\a'
_diffrn_radiation_wavelength 0.71073
_diffrn_reflns_av_R_equivalents 0.0432
_diffrn_reflns_av_sigmaI/netI 0.0377
_diffrn_reflns_limit_h_max 13
_diffrn_reflns_limit_h_min -13
_diffrn_reflns_limit_k_max 6
_diffrn_reflns_limit_k_min -6
_diffrn_reflns_limit_l_max 23
_diffrn_reflns_limit_l_min -22
_diffrn_reflns_number 10388
_diffrn_reflns_theta_full 25.00
_diffrn_reflns_theta_max 28.58
_diffrn_reflns_theta_min 1.87
_exptl_absorpt_coefficient_mu 0.310
_exptl_absorpt_correction_T_max 1.00
_exptl_absorpt_correction_T_min 0.8220
_exptl_absorpt_correction_type multi-scan
_exptl_absorpt_process_details '(SADABS; Bruker, 2009)'
_exptl_crystal_colour colourless
_exptl_crystal_density_diffrn 1.398
_exptl_crystal_density_method 'not measured'
_exptl_crystal_description needle
_exptl_crystal_F_000 424
_exptl_crystal_size_max 0.51
_exptl_crystal_size_mid 0.10
_exptl_crystal_size_min 0.09
_refine_diff_density_max 0.298
_refine_diff_density_min -0.384
_refine_ls_extinction_method none
_refine_ls_goodness_of_fit_ref 1.042
_refine_ls_hydrogen_treatment mixed
_refine_ls_matrix_type full
_refine_ls_number_parameters 122
_refine_ls_number_reflns 2277
_refine_ls_number_restraints 0
_refine_ls_restrained_S_all 1.042
_refine_ls_R_factor_all 0.0554
_refine_ls_R_factor_gt 0.0391
_refine_ls_shift/su_max 0.001
_refine_ls_shift/su_mean 0.000
_refine_ls_structure_factor_coef Fsqd
_refine_ls_weighting_details 'calc w = 1/[\s^2^(Fo^2^)+(0.0475P)^2^+0.4601P] where P=(Fo^2^+2Fc^2^)/3'
_refine_ls_weighting_scheme calc
_refine_ls_wR_factor_gt 0.0940
_refine_ls_wR_factor_ref 0.1031
_reflns_number_gt 1765
_reflns_number_total 2277
_reflns_threshold_expression I>2\s(I)
_cod_data_source_file yp3050.cif
_cod_data_source_block I
_cod_original_cell_volume 949.3(2)
_cod_database_code 2019264

loop_
_space_group_symop_operation_xyz
'x, y, z'
'-x, y+1/2, -z+1/2'
'-x, -y, -z'
'x, -y-1/2, z-1/2'

loop_
_atom_site_type_symbol
_atom_site_label
_atom_site_fract_x
_atom_site_fract_y
_atom_site_fract_z
_atom_site_U_iso_or_equiv
_atom_site_adp_type
_atom_site_calc_flag
_atom_site_refinement_flags
_atom_site_occupancy
S S1 0.65785(4) 0.90289(9) 0.34718(2) 0.01895(14) Uani d . 1
O O1 0.76528(11) 1.0283(3) 0.38274(7) 0.0266(3) Uani d . 1
O O2 0.56856(12) 1.0654(2) 0.30516(7) 0.0233(3) Uani d . 1
C C8 0.70704(17) 0.6598(4) 0.28261(11) 0.0246(4) Uani d . 1
H H8A 0.6357 0.5627 0.2602 0.037 Uiso calc R 1
H H8B 0.7628 0.5361 0.3106 0.037 Uiso calc R 1
H H8C 0.75 0.7455 0.241 0.037 Uiso calc R 1
N N1 0.59124(14) 0.7524(3) 0.41476(9) 0.0211(3) Uani d . 1
H H1 0.6386(19) 0.690(4) 0.4470(13) 0.025 Uiso d . 1
C C1 0.47383(15) 0.6144(4) 0.39803(10) 0.0199(4) Uani d . 1
H H1A 0.4756 0.4409 0.4249 0.024 Uiso calc R 1
H H1B 0.4624 0.5812 0.3416 0.024 Uiso calc R 1
C C2 0.36621(16) 0.7782(4) 0.42458(11) 0.0228(4) Uani d . 1
H H2A 0.381 0.8241 0.48 0.027 Uiso calc R 1
H H2B 0.3604 0.9455 0.3946 0.027 Uiso calc R 1
C C3 0.24739(16) 0.6291(4) 0.41358(10) 0.0209(4) Uani d . 1
C C4 0.16047(17) 0.6880(4) 0.35419(11) 0.0279(4) Uani d . 1
H H4 0.1748 0.8274 0.3188 0.033 Uiso calc R 1
C C5 0.05307(18) 0.5430(4) 0.34681(12) 0.0311(5) Uani d . 1
H H5 -0.0073 0.5826 0.3067 0.037 Uiso calc R 1
C C6 0.03450(17) 0.3408(4) 0.39810(12) 0.0293(5) Uani d . 1
H H6 -0.0387 0.2386 0.3945 0.035 Uiso calc R 1
C C7 0.12578(17) 0.2904(4) 0.45532(11) 0.0269(4) Uani d . 1
H H7 0.1137 0.1497 0.4906 0.032 Uiso calc R 1
N N2 0.23014(14) 0.4298(3) 0.46339(9) 0.0228(4) Uani d . 1

loop_
_atom_site_aniso_label
_atom_site_aniso_U_11
_atom_site_aniso_U_22
_atom_site_aniso_U_33
_atom_site_aniso_U_12
_atom_site_aniso_U_13
_atom_site_aniso_U_23
S1 0.0177(2) 0.0207(2) 0.0183(2) -0.00267(17) 0.00072(16) -0.00007(17)
O1 0.0213(7) 0.0323(8) 0.0258(7) -0.0099(6) -0.0021(5) 0.0012(6)
O2 0.0235(7) 0.0231(7) 0.0231(6) 0.0017(5) -0.0009(5) 0.0019(5)
C8 0.0224(9) 0.0264(10) 0.0255(9) 0.0003(8) 0.0066(7) -0.0007(8)
N1 0.0165(7) 0.0306(9) 0.0159(7) -0.0043(7) -0.0015(6) 0.0028(6)
C1 0.0180(8) 0.0240(9) 0.0179(8) -0.0048(7) 0.0012(7) -0.0018(7)
C2 0.0197(9) 0.0234(9) 0.0254(9) -0.0025(8) 0.0009(7) -0.0024(8)
C3 0.0199(9) 0.0229(9) 0.0204(8) 0.0005(7) 0.0049(7) -0.0028(7)
C4 0.0234(10) 0.0302(11) 0.0301(10) -0.0016(8) 0.0019(8) 0.0067(8)
C5 0.0209(10) 0.0408(12) 0.0309(10) -0.0006(9) -0.0043(8) 0.0054(9)
C6 0.0184(9) 0.0360(11) 0.0335(11) -0.0076(8) 0.0003(8) 0.0002(9)
C7 0.0246(10) 0.0299(11) 0.0263(10) -0.0058(8) 0.0028(8) 0.0031(8)
N2 0.0202(8) 0.0266(9) 0.0217(7) -0.0017(6) 0.0014(6) -0.0002(6)

loop_
_atom_type_symbol
_atom_type_description
_atom_type_scat_dispersion_real
_atom_type_scat_dispersion_imag
_atom_type_scat_source
C C 0.0033 0.0016 'International Tables Vol C Tables 4.2.6.8 and 6.1.1.4'
H H 0.0000 0.0000 'International Tables Vol C Tables 4.2.6.8 and 6.1.1.4'
N N 0.0061 0.0033 'International Tables Vol C Tables 4.2.6.8 and 6.1.1.4'
O O 0.0106 0.0060 'International Tables Vol C Tables 4.2.6.8 and 6.1.1.4'
S S 0.1246 0.1234 'International Tables Vol C Tables 4.2.6.8 and 6.1.1.4'

loop_
_geom_angle_atom_site_label_1
_geom_angle_atom_site_label_2
_geom_angle_atom_site_label_3
_geom_angle
O2 S1 O1 118.52(8)
O2 S1 N1 108.39(8)
O1 S1 N1 106.83(8)
O2 S1 C8 107.39(8)
O1 S1 C8 107.81(9)
N1 S1 C8 107.43(9)
S1 C8 H8A 109.5
S1 C8 H8B 109.5
H8A C8 H8B 109.5
S1 C8 H8C 109.5
H8A C8 H8C 109.5
H8B C8 H8C 109.5
C1 N1 S1 120.46(12)
C1 N1 H1 118.2(16)
S1 N1 H1 112.9(16)
N1 C1 C2 111.16(15)
N1 C1 H1A 109.4
C2 C1 H1A 109.4
N1 C1 H1B 109.4
C2 C1 H1B 109.4
H1A C1 H1B 108.0
C3 C2 C1 111.36(15)
C3 C2 H2A 109.4
C1 C2 H2A 109.4
C3 C2 H2B 109.4
C1 C2 H2B 109.4
H2A C2 H2B 108.0
N2 C3 C4 121.23(17)
N2 C3 C2 116.45(16)
C4 C3 C2 122.30(17)
C5 C4 C3 119.66(18)
C5 C4 H4 120.2
C3 C4 H4 120.2
C6 C5 C4 119.29(18)
C6 C5 H5 120.4
C4 C5 H5 120.4
C5 C6 C7 118.02(18)
C5 C6 H6 121.0
C7 C6 H6 121.0
N2 C7 C6 123.39(18)
N2 C7 H7 118.3
C6 C7 H7 118.3
C7 N2 C3 118.40(16)

loop_
_geom_bond_atom_site_label_1
_geom_bond_atom_site_label_2
_geom_bond_distance
S1 O2 1.4377(13)
S1 O1 1.4384(13)
S1 N1 1.6016(16)
S1 C8 1.7618(19)
C8 H8A 0.98
C8 H8B 0.98
C8 H8C 0.98
N1 C1 1.472(2)
N1 H1 0.80(2)
C1 C2 1.528(2)
C1 H1A 0.99
C1 H1B 0.99
C2 C3 1.502(2)
C2 H2A 0.99
C2 H2B 0.99
C3 N2 1.343(2)
C3 C4 1.389(3)
C4 C5 1.381(3)
C4 H4 0.95
C5 C6 1.373(3)
C5 H5 0.95
C6 C7 1.386(3)
C6 H6 0.95
C7 N2 1.339(2)
C7 H7 0.95

loop_
_geom_torsion_atom_site_label_1
_geom_torsion_atom_site_label_2
_geom_torsion_atom_site_label_3
_geom_torsion_atom_site_label_4
_geom_torsion
O2 S1 N1 C1 48.03(16)
O1 S1 N1 C1 176.81(14)
C8 S1 N1 C1 -67.72(16)
S1 N1 C1 C2 -102.11(16)
N1 C1 C2 C3 -175.37(15)
C1 C2 C3 N2 73.6(2)
C1 C2 C3 C4 -105.0(2)
N2 C3 C4 C5 1.3(3)
C2 C3 C4 C5 179.71(18)
C3 C4 C5 C6 -0.5(3)
C4 C5 C6 C7 -0.3(3)
C5 C6 C7 N2 0.6(3)
C6 C7 N2 C3 0.1(3)
C4 C3 N2 C7 -1.0(3)
C2 C3 N2 C7 -179.55(16)
